data_1569381
loop_
_publ_author_name
'L&#xf6;we, Pawel'
'W&#xfc;nsche, Marius A'
'Purtscher, Felix R. S.'
'Gamper, Jakob'
'Hofer, Thomas S.'
'Wilm, Lukas F. B.'
'R&#xf6;thel, Maike B'
'Dielmann, Fabian'

_publ_section_title
;
 Terminal methylene phosphonium ions: precursors for transient
 monosubstituted phosphinocarbenes.
;
_journal_issue 29
_journal_name_full 'Chemical science'
_journal_page_first 7928
_journal_page_last 7935
_journal_paper_doi 10.1039/d3sc02899b
_journal_volume 14
_journal_year 2023
_chemical_formula_moiety 'C23 H47 I N6 P, I'
_chemical_formula_sum 'C23 H47 I2 N6 P'
_chemical_formula_weight 692.43
_space_group_crystal_system triclinic
_space_group_IT_number 2
_space_group_name_Hall '-P 1'
_space_group_name_H-M_alt 'P -1'
_atom_sites_solution_hydrogens geom
_atom_sites_solution_primary dual
_audit_creation_date 2020-12-23
_audit_creation_method
;
Olex2 1.3
(compiled 2020.02.04 svn.rd84adfe8 for OlexSys, GUI svn.r6032)
;
_audit_update_record
;
2023-02-23 deposited with the CCDC.	2023-06-29 downloaded from the CCDC.
;
_cell_angle_alpha 106.682(2)
_cell_angle_beta 106.508(2)
_cell_angle_gamma 103.779(2)
_cell_formula_units_Z 2
_cell_length_a 9.5526(3)
_cell_length_b 12.6149(5)
_cell_length_c 14.1053(5)
_cell_measurement_reflns_used 9941
_cell_measurement_temperature 100
_cell_measurement_theta_max 30.27
_cell_measurement_theta_min 2.31
_cell_volume 1463.45(10)
_computing_cell_refinement 'SAINT v8.37A (Bruker, 2015)'
_computing_data_reduction 'SAINT v8.37A (Bruker, 2015)'
_computing_molecular_graphics 'Olex2 1.3 (Dolomanov et al., 2009)'
_computing_publication_material 'Olex2 1.3 (Dolomanov et al., 2009)'
_computing_structure_refinement 'SHELXL 2013/4 (Sheldrick, 2015)'
_computing_structure_solution 'SHELXT 2014/5 (Sheldrick, 2014)'
_diffrn_ambient_temperature 100
_diffrn_measured_fraction_theta_full 0.999
_diffrn_measured_fraction_theta_max 0.987
_diffrn_measurement_device_type 'Bruker APEX-II CCD'
_diffrn_measurement_method '\f and \w scans'
_diffrn_radiation_type MoK\a
_diffrn_radiation_wavelength 0.71073
_diffrn_reflns_av_R_equivalents 0.0342
_diffrn_reflns_av_unetI/netI 0.0346
_diffrn_reflns_Laue_measured_fraction_full 0.999
_diffrn_reflns_Laue_measured_fraction_max 0.987
_diffrn_reflns_limit_h_max 13
_diffrn_reflns_limit_h_min -13
_diffrn_reflns_limit_k_max 17
_diffrn_reflns_limit_k_min -17
_diffrn_reflns_limit_l_max 19
_diffrn_reflns_limit_l_min -19
_diffrn_reflns_number 26020
_diffrn_reflns_point_group_measured_fraction_full 0.999
_diffrn_reflns_point_group_measured_fraction_max 0.987
_diffrn_reflns_theta_full 25.242
_diffrn_reflns_theta_max 30.325
_diffrn_reflns_theta_min 1.629
_diffrn_source_current 0.59
_diffrn_source_power 0.0295
_diffrn_source_voltage 50.0
_diffrn_standards_number 0
_exptl_absorpt_coefficient_mu 2.225
_exptl_absorpt_correction_T_max 1.0000
_exptl_absorpt_correction_T_min 0.7411
_exptl_absorpt_correction_type multi-scan
_exptl_absorpt_process_details
;
SADABS-2016/2 (Bruker,2016/2) was used for absorption correction.
wR2(int) was 0.1071 before and 0.0442 after correction.
The Ratio of minimum to maximum transmission is 0.7411.
The \l/2 correction factor is Not present.
;
_exptl_crystal_colour 'clear colourless'
_exptl_crystal_colour_lustre clear
_exptl_crystal_colour_primary colourless
_exptl_crystal_density_diffrn 1.571
_exptl_crystal_description needle
_exptl_crystal_F_000 696
_exptl_crystal_size_max 0.574
_exptl_crystal_size_mid 0.092
_exptl_crystal_size_min 0.061
_refine_diff_density_max 1.948
_refine_diff_density_min -0.568
_refine_diff_density_rms 0.143
_refine_ls_extinction_method none
_refine_ls_goodness_of_fit_ref 1.085
_refine_ls_hydrogen_treatment constr
_refine_ls_matrix_type full
_refine_ls_number_parameters 311
_refine_ls_number_reflns 8672
_refine_ls_number_restraints 0
_refine_ls_restrained_S_all 1.085
_refine_ls_R_factor_all 0.0373
_refine_ls_R_factor_gt 0.0330
_refine_ls_shift/su_max 0.001
_refine_ls_shift/su_mean 0.000
_refine_ls_structure_factor_coef Fsqd
_refine_ls_weighting_details 'w=1/[\s^2^(Fo^2^)+(0.0428P)^2^+1.4620P] where P=(Fo^2^+2Fc^2^)/3'
_refine_ls_weighting_scheme calc
_refine_ls_wR_factor_gt 0.0844
_refine_ls_wR_factor_ref 0.0873
_reflns_Friedel_coverage 0.000
_reflns_number_gt 7751
_reflns_number_total 8672
_reflns_threshold_expression 'I > 2\s(I)'
_cod_data_source_file d3sc02899b2.cif
_cod_data_source_block p-1_a
_cod_depositor_comments 'Adding full bibliography for 1569380--1569388.cif.'
_cod_original_cell_volume 1463.44(9)
_cod_database_code 1569381
_shelxl_version_number 2013-4
_shelx_space_group_comment
;
The symmetry employed for this shelxl refinement is uniquely defined
by the following loop, which should always be used as a source of
symmetry information in preference to the above space-group names.
They are only intended as comments.
;
_shelx_estimated_absorpt_t_max 0.876
_shelx_estimated_absorpt_t_min 0.362
_olex2_refinement_description
;
1. Fixed Uiso
 At 1.2 times of:
  All C(H,H) groups
 At 1.5 times of:
  All C(H,H,H) groups
2. Others
 Fixed Sof: I1B(0.96) I1(0.04)
3.a Secondary CH2 refined with riding coordinates:
 C3(H3A,H3B), C4(H4A,H4B), C7(H7A,H7B), C6(H6A,H6B)
3.b Idealised Me refined as rotating group:
 C1(H1A,H1B,H1C), C19(H19A,H19B,H19C), C17(H17A,H17B,H17C), C11(H11A,H11B,
 H11C), C10(H10A,H10B,H10C), C22(H22A,H22B,H22C), C21(H21A,H21B,H21C), C18(H18A,
 H18B,H18C), C15(H15A,H15B,H15C), C23(H23A,H23B,H23C), C9(H9A,H9B,H9C),
 C13(H13A,H13B,H13C), C14(H14A,H14B,H14C)
;
_olex2_submission_original_sample_id PL564
_olex2_submission_special_instructions 'No special instructions were received'

loop_
_space_group_symop_operation_xyz
'x, y, z'
'-x, -y, -z'

loop_
_atom_site_label
_atom_site_type_symbol
_atom_site_fract_x
_atom_site_fract_y
_atom_site_fract_z
_atom_site_U_iso_or_equiv
_atom_site_adp_type
_atom_site_occupancy
_atom_site_site_symmetry_order
_atom_site_calc_flag
_atom_site_refinement_flags_posn
_atom_site_refinement_flags_adp
_atom_site_refinement_flags_occupancy
_atom_site_disorder_assembly
_atom_site_disorder_group
I1B I 0.67065(2) 0.22057(2) 0.53614(2) 0.01558(5) Uani 0.96 1 d . . P A 1
I2 I 0.74456(2) 0.15455(2) 0.27594(2) 0.02370(5) Uani 1 1 d . . . . .
P1 P 0.57704(7) 0.25005(5) 0.68684(5) 0.01265(11) Uani 1 1 d . . . . .
N2 N 0.6619(2) 0.56401(17) 0.72961(17) 0.0166(4) Uani 1 1 d . . . . .
N3 N 0.4021(2) 0.48486(18) 0.65065(17) 0.0164(4) Uani 1 1 d . . . . .
N5 N 0.7822(2) 0.11633(18) 0.85195(17) 0.0149(4) Uani 1 1 d . . . . .
N6 N 0.5987(2) 0.16671(18) 0.90277(17) 0.0150(4) Uani 1 1 d . . . . .
N4 N 0.6925(2) 0.25588(17) 0.79462(16) 0.0142(4) Uani 1 1 d . . . . .
N1 N 0.5332(2) 0.36227(18) 0.69680(17) 0.0163(4) Uani 1 1 d . . . . .
C16 C 0.8767(3) 0.0900(2) 0.7861(2) 0.0153(4) Uani 1 1 d . . . . .
C2 C 0.5351(3) 0.4638(2) 0.69225(19) 0.0144(4) Uani 1 1 d . . . . .
C3 C 0.6044(3) 0.6619(2) 0.7268(2) 0.0207(5) Uani 1 1 d . . . . .
H3A H 0.6707 0.7189 0.7078 0.025 Uiso 1 1 calc R U . . .
H3B H 0.6004 0.7039 0.7964 0.025 Uiso 1 1 calc R U . . .
C5 C 0.6891(3) 0.18204(19) 0.84520(19) 0.0134(4) Uani 1 1 d . . . . .
C1 C 0.4116(3) 0.1175(2) 0.6293(2) 0.0198(5) Uani 1 1 d . . . B 1
H1A H 0.3383 0.1156 0.5635 0.030 Uiso 1 1 calc R U . B 1
H1B H 0.3605 0.1149 0.6801 0.030 Uiso 1 1 calc R U . B 1
H1C H 0.4453 0.0492 0.6125 0.030 Uiso 1 1 calc R U . B 1
C20 C 0.5353(3) 0.2522(2) 0.9580(2) 0.0164(4) Uani 1 1 d . . . . .
C19 C 0.7695(3) 0.0033(2) 0.6735(2) 0.0220(5) Uani 1 1 d . . . . .
H19A H 0.7016 -0.0660 0.6771 0.033 Uiso 1 1 calc R U . . .
H19B H 0.8321 -0.0214 0.6331 0.033 Uiso 1 1 calc R U . . .
H19C H 0.7057 0.0414 0.6377 0.033 Uiso 1 1 calc R U . . .
C17 C 0.9777(3) 0.2030(2) 0.7852(2) 0.0191(5) Uani 1 1 d . . . . .
H17A H 0.9110 0.2388 0.7487 0.029 Uiso 1 1 calc R U . . .
H17B H 1.0458 0.1843 0.7474 0.029 Uiso 1 1 calc R U . . .
H17C H 1.0415 0.2584 0.8589 0.029 Uiso 1 1 calc R U . . .
C11 C 0.9163(3) 0.7178(2) 0.8470(2) 0.0271(6) Uani 1 1 d . . . . .
H11A H 0.9295 0.7335 0.7854 0.041 Uiso 1 1 calc R U . . .
H11B H 1.0186 0.7351 0.9008 0.041 Uiso 1 1 calc R U . . .
H11C H 0.8639 0.7680 0.8781 0.041 Uiso 1 1 calc R U . . .
C8 C 0.8177(3) 0.5878(2) 0.8109(2) 0.0181(5) Uani 1 1 d . . . . .
C10 C 0.9010(3) 0.5133(2) 0.7605(2) 0.0238(5) Uani 1 1 d . . . . .
H10A H 0.8450 0.4297 0.7421 0.036 Uiso 1 1 calc R U . . .
H10B H 1.0075 0.5362 0.8114 0.036 Uiso 1 1 calc R U . . .
H10C H 0.9040 0.5260 0.6957 0.036 Uiso 1 1 calc R U . . .
C22 C 0.4248(3) 0.1851(2) 0.9982(2) 0.0227(5) Uani 1 1 d . . . . .
H22A H 0.3488 0.1128 0.9390 0.034 Uiso 1 1 calc R U . . .
H22B H 0.3701 0.2350 1.0267 0.034 Uiso 1 1 calc R U . . .
H22C H 0.4848 0.1647 1.0549 0.034 Uiso 1 1 calc R U . . .
C21 C 0.6706(3) 0.3538(2) 1.0522(2) 0.0241(5) Uani 1 1 d . . . . .
H21A H 0.7252 0.3226 1.1016 0.036 Uiso 1 1 calc R U . . .
H21B H 0.6304 0.4101 1.0896 0.036 Uiso 1 1 calc R U . . .
H21C H 0.7430 0.3937 1.0257 0.036 Uiso 1 1 calc R U . . .
C18 C 0.9855(3) 0.0336(2) 0.8378(2) 0.0221(5) Uani 1 1 d . . . . .
H18A H 1.0524 0.0879 0.9113 0.033 Uiso 1 1 calc R U . . .
H18B H 1.0504 0.0167 0.7968 0.033 Uiso 1 1 calc R U . . .
H18C H 0.9236 -0.0401 0.8385 0.033 Uiso 1 1 calc R U . . .
C4 C 0.4440(3) 0.5999(2) 0.6411(2) 0.0209(5) Uani 1 1 d . . . . .
H4A H 0.3718 0.6414 0.6553 0.025 Uiso 1 1 calc R U . . .
H4B H 0.4456 0.5920 0.5696 0.025 Uiso 1 1 calc R U . . .
C15 C 0.2518(3) 0.3134(2) 0.4804(2) 0.0224(5) Uani 1 1 d . . . . .
H15A H 0.2867 0.3612 0.4422 0.034 Uiso 1 1 calc R U . . .
H15B H 0.1477 0.2551 0.4348 0.034 Uiso 1 1 calc R U . . .
H15C H 0.3246 0.2725 0.4988 0.034 Uiso 1 1 calc R U . . .
C7 C 0.6325(3) 0.0841(2) 0.9525(2) 0.0187(5) Uani 1 1 d . . . . .
H7A H 0.5354 0.0220 0.9391 0.022 Uiso 1 1 calc R U . . .
H7B H 0.6908 0.1256 1.0307 0.022 Uiso 1 1 calc R U . . .
C6 C 0.7308(3) 0.0321(2) 0.8989(2) 0.0207(5) Uani 1 1 d . . . . .
H6A H 0.8207 0.0274 0.9516 0.025 Uiso 1 1 calc R U . . .
H6B H 0.6684 -0.0476 0.8430 0.025 Uiso 1 1 calc R U . . .
C23 C 0.4400(3) 0.2993(3) 0.8847(2) 0.0229(5) Uani 1 1 d . . . . .
H23A H 0.5074 0.3455 0.8591 0.034 Uiso 1 1 calc R U . . .
H23B H 0.3953 0.3497 0.9245 0.034 Uiso 1 1 calc R U . . .
H23C H 0.3558 0.2331 0.8236 0.034 Uiso 1 1 calc R U . . .
C12 C 0.2463(3) 0.3928(2) 0.5822(2) 0.0182(5) Uani 1 1 d . . . . .
C9 C 0.8002(3) 0.5637(2) 0.9073(2) 0.0227(5) Uani 1 1 d . . . . .
H9A H 0.7464 0.6127 0.9383 0.034 Uiso 1 1 calc R U . . .
H9B H 0.9035 0.5828 0.9608 0.034 Uiso 1 1 calc R U . . .
H9C H 0.7395 0.4802 0.8849 0.034 Uiso 1 1 calc R U . . .
C13 C 0.1892(3) 0.3236(3) 0.6446(2) 0.0236(5) Uani 1 1 d . . . . .
H13A H 0.2574 0.2793 0.6624 0.035 Uiso 1 1 calc R U . . .
H13B H 0.0826 0.2685 0.6009 0.035 Uiso 1 1 calc R U . . .
H13C H 0.1910 0.3784 0.7105 0.035 Uiso 1 1 calc R U . . .
C14 C 0.1314(3) 0.4546(3) 0.5512(2) 0.0261(6) Uani 1 1 d . . . . .
H14A H 0.1261 0.5062 0.6160 0.039 Uiso 1 1 calc R U . . .
H14B H 0.0280 0.3954 0.5053 0.039 Uiso 1 1 calc R U . . .
H14C H 0.1663 0.5019 0.5126 0.039 Uiso 1 1 calc R U . . .
I1 I 0.3440(8) 0.0843(5) 0.6338(5) 0.0353(12) Uani 0.04 1 d . . P A 2

loop_
_atom_site_aniso_label
_atom_site_aniso_U_11
_atom_site_aniso_U_22
_atom_site_aniso_U_33
_atom_site_aniso_U_23
_atom_site_aniso_U_13
_atom_site_aniso_U_12
I1B 0.01897(8) 0.01558(8) 0.01332(8) 0.00605(6) 0.00642(6) 0.00693(6)
I2 0.02590(9) 0.02466(9) 0.02097(9) 0.00719(7) 0.00953(7) 0.01061(7)
P1 0.0132(2) 0.0119(2) 0.0128(3) 0.0054(2) 0.0038(2) 0.0047(2)
N2 0.0204(9) 0.0134(9) 0.0178(10) 0.0072(8) 0.0072(8) 0.0075(7)
N3 0.0177(9) 0.0176(9) 0.0196(10) 0.0111(8) 0.0078(8) 0.0100(7)
N5 0.0152(8) 0.0166(9) 0.0182(10) 0.0098(8) 0.0087(7) 0.0079(7)
N6 0.0148(8) 0.0167(9) 0.0169(9) 0.0093(8) 0.0068(7) 0.0068(7)
N4 0.0142(8) 0.0150(8) 0.0150(9) 0.0069(8) 0.0057(7) 0.0059(7)
N1 0.0168(9) 0.0163(9) 0.0180(10) 0.0081(8) 0.0062(8) 0.0083(7)
C16 0.0153(10) 0.0162(10) 0.0161(11) 0.0062(9) 0.0069(8) 0.0069(8)
C2 0.0164(10) 0.0164(10) 0.0134(10) 0.0065(9) 0.0079(8) 0.0070(8)
C3 0.0287(12) 0.0152(10) 0.0234(13) 0.0087(10) 0.0129(10) 0.0110(9)
C5 0.0113(9) 0.0131(9) 0.0133(10) 0.0046(8) 0.0023(8) 0.0033(7)
C1 0.0169(12) 0.0164(12) 0.0213(13) 0.0066(10) 0.0050(11) 0.0013(10)
C20 0.0162(10) 0.0193(11) 0.0167(11) 0.0078(9) 0.0072(9) 0.0089(9)
C19 0.0265(12) 0.0186(11) 0.0171(12) 0.0030(10) 0.0052(10) 0.0098(10)
C17 0.0167(10) 0.0214(11) 0.0217(12) 0.0095(10) 0.0094(9) 0.0064(9)
C11 0.0267(13) 0.0165(11) 0.0271(14) 0.0041(10) 0.0053(11) -0.0004(10)
C8 0.0170(10) 0.0159(10) 0.0160(11) 0.0034(9) 0.0039(9) 0.0028(8)
C10 0.0151(11) 0.0227(12) 0.0261(13) 0.0026(10) 0.0059(10) 0.0042(9)
C22 0.0217(12) 0.0279(13) 0.0258(13) 0.0127(11) 0.0150(10) 0.0107(10)
C21 0.0244(12) 0.0203(12) 0.0225(13) 0.0048(10) 0.0058(10) 0.0070(10)
C18 0.0218(12) 0.0285(13) 0.0263(13) 0.0155(11) 0.0117(10) 0.0168(10)
C4 0.0263(12) 0.0194(11) 0.0269(13) 0.0151(10) 0.0126(10) 0.0141(10)
C15 0.0205(11) 0.0284(13) 0.0183(12) 0.0083(10) 0.0060(10) 0.0108(10)
C7 0.0194(11) 0.0220(11) 0.0224(12) 0.0138(10) 0.0111(10) 0.0099(9)
C6 0.0245(12) 0.0219(11) 0.0282(13) 0.0180(11) 0.0152(10) 0.0130(10)
C23 0.0248(12) 0.0328(13) 0.0243(13) 0.0162(11) 0.0142(10) 0.0198(11)
C12 0.0147(10) 0.0253(12) 0.0211(12) 0.0135(10) 0.0082(9) 0.0104(9)
C9 0.0265(12) 0.0213(12) 0.0156(11) 0.0052(10) 0.0042(10) 0.0075(10)
C13 0.0179(11) 0.0322(13) 0.0281(14) 0.0192(12) 0.0103(10) 0.0100(10)
C14 0.0215(12) 0.0363(14) 0.0291(14) 0.0182(12) 0.0088(11) 0.0184(11)
I1 0.033(3) 0.028(3) 0.032(3) 0.008(2) 0.003(2) 0.005(2)

loop_
_atom_type_symbol
_atom_type_description
_atom_type_scat_dispersion_real
_atom_type_scat_dispersion_imag
_atom_type_scat_source
C C 0.0033 0.0016 'International Tables Vol C Tables 4.2.6.8 and 6.1.1.4'
H H 0.0000 0.0000 'International Tables Vol C Tables 4.2.6.8 and 6.1.1.4'
I I -0.4742 1.8119 'International Tables Vol C Tables 4.2.6.8 and 6.1.1.4'
N N 0.0061 0.0033 'International Tables Vol C Tables 4.2.6.8 and 6.1.1.4'
P P 0.1023 0.0942 'International Tables Vol C Tables 4.2.6.8 and 6.1.1.4'

loop_
_geom_angle_atom_site_label_1
_geom_angle_atom_site_label_2
_geom_angle_atom_site_label_3
_geom_angle
_geom_angle_site_symmetry_1
_geom_angle_site_symmetry_3
_geom_angle_publ_flag
N4 P1 I1B 115.67(8) . . ?
N4 P1 C1 109.76(12) . . ?
N4 P1 I1 105.79(16) . . ?
N1 P1 I1B 104.18(8) . . ?
N1 P1 N4 114.02(11) . . ?
N1 P1 C1 113.20(12) . . ?
N1 P1 I1 108.74(17) . . ?
C1 P1 I1B 99.08(10) . . ?
C2 N2 C3 107.6(2) . . ?
C2 N2 C8 125.0(2) . . ?
C3 N2 C8 119.9(2) . . ?
C2 N3 C4 108.8(2) . . ?
C2 N3 C12 125.4(2) . . ?
C4 N3 C12 120.8(2) . . ?
C5 N5 C16 127.7(2) . . ?
C5 N5 C6 109.64(19) . . ?
C6 N5 C16 118.25(19) . . ?
C5 N6 C20 128.43(19) . . ?
C5 N6 C7 109.79(19) . . ?
C7 N6 C20 115.50(19) . . ?
C5 N4 P1 132.41(17) . . ?
C2 N1 P1 159.6(2) . . ?
N5 C16 C19 109.6(2) . . ?
N5 C16 C17 111.04(19) . . ?
N5 C16 C18 107.8(2) . . ?
C19 C16 C17 111.5(2) . . ?
C19 C16 C18 109.1(2) . . ?
C17 C16 C18 107.6(2) . . ?
N3 C2 N2 110.1(2) . . ?
N1 C2 N2 127.6(2) . . ?
N1 C2 N3 122.2(2) . . ?
N2 C3 H3A 111.2 . . ?
N2 C3 H3B 111.2 . . ?
N2 C3 C4 102.71(19) . . ?
H3A C3 H3B 109.1 . . ?
C4 C3 H3A 111.2 . . ?
C4 C3 H3B 111.2 . . ?
N5 C5 N6 110.4(2) . . ?
N4 C5 N5 124.5(2) . . ?
N4 C5 N6 125.0(2) . . ?
P1 C1 H1A 109.5 . . ?
P1 C1 H1B 109.5 . . ?
P1 C1 H1C 109.5 . . ?
H1A C1 H1B 109.5 . . ?
H1A C1 H1C 109.5 . . ?
H1B C1 H1C 109.5 . . ?
N6 C20 C22 106.9(2) . . ?
N6 C20 C21 108.7(2) . . ?
N6 C20 C23 113.7(2) . . ?
C21 C20 C22 110.2(2) . . ?
C23 C20 C22 106.8(2) . . ?
C23 C20 C21 110.5(2) . . ?
C16 C19 H19A 109.5 . . ?
C16 C19 H19B 109.5 . . ?
C16 C19 H19C 109.5 . . ?
H19A C19 H19B 109.5 . . ?
H19A C19 H19C 109.5 . . ?
H19B C19 H19C 109.5 . . ?
C16 C17 H17A 109.5 . . ?
C16 C17 H17B 109.5 . . ?
C16 C17 H17C 109.5 . . ?
H17A C17 H17B 109.5 . . ?
H17A C17 H17C 109.5 . . ?
H17B C17 H17C 109.5 . . ?
H11A C11 H11B 109.5 . . ?
H11A C11 H11C 109.5 . . ?
H11B C11 H11C 109.5 . . ?
C8 C11 H11A 109.5 . . ?
C8 C11 H11B 109.5 . . ?
C8 C11 H11C 109.5 . . ?
N2 C8 C11 108.4(2) . . ?
N2 C8 C10 109.9(2) . . ?
N2 C8 C9 110.6(2) . . ?
C10 C8 C11 107.7(2) . . ?
C9 C8 C11 109.1(2) . . ?
C9 C8 C10 111.0(2) . . ?
C8 C10 H10A 109.5 . . ?
C8 C10 H10B 109.5 . . ?
C8 C10 H10C 109.5 . . ?
H10A C10 H10B 109.5 . . ?
H10A C10 H10C 109.5 . . ?
H10B C10 H10C 109.5 . . ?
C20 C22 H22A 109.5 . . ?
C20 C22 H22B 109.5 . . ?
C20 C22 H22C 109.5 . . ?
H22A C22 H22B 109.5 . . ?
H22A C22 H22C 109.5 . . ?
H22B C22 H22C 109.5 . . ?
C20 C21 H21A 109.5 . . ?
C20 C21 H21B 109.5 . . ?
C20 C21 H21C 109.5 . . ?
H21A C21 H21B 109.5 . . ?
H21A C21 H21C 109.5 . . ?
H21B C21 H21C 109.5 . . ?
C16 C18 H18A 109.5 . . ?
C16 C18 H18B 109.5 . . ?
C16 C18 H18C 109.5 . . ?
H18A C18 H18B 109.5 . . ?
H18A C18 H18C 109.5 . . ?
H18B C18 H18C 109.5 . . ?
N3 C4 C3 101.26(19) . . ?
N3 C4 H4A 111.5 . . ?
N3 C4 H4B 111.5 . . ?
C3 C4 H4A 111.5 . . ?
C3 C4 H4B 111.5 . . ?
H4A C4 H4B 109.3 . . ?
H15A C15 H15B 109.5 . . ?
H15A C15 H15C 109.5 . . ?
H15B C15 H15C 109.5 . . ?
C12 C15 H15A 109.5 . . ?
C12 C15 H15B 109.5 . . ?
C12 C15 H15C 109.5 . . ?
N6 C7 H7A 111.0 . . ?
N6 C7 H7B 111.0 . . ?
N6 C7 C6 103.8(2) . . ?
H7A C7 H7B 109.0 . . ?
C6 C7 H7A 111.0 . . ?
C6 C7 H7B 111.0 . . ?
N5 C6 C7 102.82(19) . . ?
N5 C6 H6A 111.2 . . ?
N5 C6 H6B 111.2 . . ?
C7 C6 H6A 111.2 . . ?
C7 C6 H6B 111.2 . . ?
H6A C6 H6B 109.1 . . ?
C20 C23 H23A 109.5 . . ?
C20 C23 H23B 109.5 . . ?
C20 C23 H23C 109.5 . . ?
H23A C23 H23B 109.5 . . ?
H23A C23 H23C 109.5 . . ?
H23B C23 H23C 109.5 . . ?
N3 C12 C15 110.2(2) . . ?
N3 C12 C13 110.4(2) . . ?
N3 C12 C14 108.2(2) . . ?
C15 C12 C13 112.3(2) . . ?
C15 C12 C14 108.3(2) . . ?
C13 C12 C14 107.3(2) . . ?
C8 C9 H9A 109.5 . . ?
C8 C9 H9B 109.5 . . ?
C8 C9 H9C 109.5 . . ?
H9A C9 H9B 109.5 . . ?
H9A C9 H9C 109.5 . . ?
H9B C9 H9C 109.5 . . ?
C12 C13 H13A 109.5 . . ?
C12 C13 H13B 109.5 . . ?
C12 C13 H13C 109.5 . . ?
H13A C13 H13B 109.5 . . ?
H13A C13 H13C 109.5 . . ?
H13B C13 H13C 109.5 . . ?
C12 C14 H14A 109.5 . . ?
C12 C14 H14B 109.5 . . ?
C12 C14 H14C 109.5 . . ?
H14A C14 H14B 109.5 . . ?
H14A C14 H14C 109.5 . . ?
H14B C14 H14C 109.5 . . ?

loop_
_geom_bond_atom_site_label_1
_geom_bond_atom_site_label_2
_geom_bond_distance
_geom_bond_site_symmetry_2
_geom_bond_publ_flag
I1B P1 2.4983(6) . ?
P1 N4 1.574(2) . ?
P1 N1 1.550(2) . ?
P1 C1 1.785(3) . ?
P1 I1 2.413(7) . ?
N2 C2 1.367(3) . ?
N2 C3 1.472(3) . ?
N2 C8 1.496(3) . ?
N3 C2 1.362(3) . ?
N3 C4 1.466(3) . ?
N3 C12 1.487(3) . ?
N5 C16 1.493(3) . ?
N5 C5 1.355(3) . ?
N5 C6 1.465(3) . ?
N6 C5 1.361(3) . ?
N6 C20 1.495(3) . ?
N6 C7 1.461(3) . ?
N4 C5 1.326(3) . ?
N1 C2 1.296(3) . ?
C16 C19 1.521(4) . ?
C16 C17 1.525(3) . ?
C16 C18 1.530(3) . ?
C3 H3A 0.9900 . ?
C3 H3B 0.9900 . ?
C3 C4 1.501(4) . ?
C1 H1A 0.9800 . ?
C1 H1B 0.9800 . ?
C1 H1C 0.9800 . ?
C20 C22 1.530(4) . ?
C20 C21 1.528(4) . ?
C20 C23 1.526(3) . ?
C19 H19A 0.9800 . ?
C19 H19B 0.9800 . ?
C19 H19C 0.9800 . ?
C17 H17A 0.9800 . ?
C17 H17B 0.9800 . ?
C17 H17C 0.9800 . ?
C11 H11A 0.9800 . ?
C11 H11B 0.9800 . ?
C11 H11C 0.9800 . ?
C11 C8 1.532(3) . ?
C8 C10 1.521(4) . ?
C8 C9 1.521(4) . ?
C10 H10A 0.9800 . ?
C10 H10B 0.9800 . ?
C10 H10C 0.9800 . ?
C22 H22A 0.9800 . ?
C22 H22B 0.9800 . ?
C22 H22C 0.9800 . ?
C21 H21A 0.9800 . ?
C21 H21B 0.9800 . ?
C21 H21C 0.9800 . ?
C18 H18A 0.9800 . ?
C18 H18B 0.9800 . ?
C18 H18C 0.9800 . ?
C4 H4A 0.9900 . ?
C4 H4B 0.9900 . ?
C15 H15A 0.9800 . ?
C15 H15B 0.9800 . ?
C15 H15C 0.9800 . ?
C15 C12 1.520(4) . ?
C7 H7A 0.9900 . ?
C7 H7B 0.9900 . ?
C7 C6 1.516(4) . ?
C6 H6A 0.9900 . ?
C6 H6B 0.9900 . ?
C23 H23A 0.9800 . ?
C23 H23B 0.9800 . ?
C23 H23C 0.9800 . ?
C12 C13 1.523(4) . ?
C12 C14 1.527(3) . ?
C9 H9A 0.9800 . ?
C9 H9B 0.9800 . ?
C9 H9C 0.9800 . ?
C13 H13A 0.9800 . ?
C13 H13B 0.9800 . ?
C13 H13C 0.9800 . ?
C14 H14A 0.9800 . ?
C14 H14B 0.9800 . ?
C14 H14C 0.9800 . ?

loop_
_geom_torsion_atom_site_label_1
_geom_torsion_atom_site_label_2
_geom_torsion_atom_site_label_3
_geom_torsion_atom_site_label_4
_geom_torsion
_geom_torsion_site_symmetry_1
_geom_torsion_site_symmetry_2
_geom_torsion_site_symmetry_3
_geom_torsion_site_symmetry_4
_geom_torsion_publ_flag
I1B P1 N4 C5 -109.3(2) . . . . ?
I1B P1 N1 C2 -29.4(6) . . . . ?
P1 N4 C5 N5 107.9(3) . . . . ?
P1 N4 C5 N6 -76.2(3) . . . . ?
P1 N1 C2 N2 -48.2(7) . . . . ?
P1 N1 C2 N3 134.4(5) . . . . ?
N2 C3 C4 N3 29.9(2) . . . . ?
N6 C7 C6 N5 17.4(3) . . . . ?
N4 P1 N1 C2 97.6(6) . . . . ?
N1 P1 N4 C5 129.9(2) . . . . ?
C16 N5 C5 N6 167.8(2) . . . . ?
C16 N5 C5 N4 -15.8(4) . . . . ?
C16 N5 C6 C7 -176.7(2) . . . . ?
C2 N2 C3 C4 -25.1(3) . . . . ?
C2 N2 C8 C11 -168.8(2) . . . . ?
C2 N2 C8 C10 73.7(3) . . . . ?
C2 N2 C8 C9 -49.2(3) . . . . ?
C2 N3 C4 C3 -26.1(3) . . . . ?
C2 N3 C12 C15 -60.5(3) . . . . ?
C2 N3 C12 C13 64.1(3) . . . . ?
C2 N3 C12 C14 -178.7(2) . . . . ?
C3 N2 C2 N3 9.2(3) . . . . ?
C3 N2 C2 N1 -168.3(2) . . . . ?
C3 N2 C8 C11 -22.9(3) . . . . ?
C3 N2 C8 C10 -140.4(2) . . . . ?
C3 N2 C8 C9 96.7(3) . . . . ?
C5 N5 C16 C19 -72.3(3) . . . . ?
C5 N5 C16 C17 51.4(3) . . . . ?
C5 N5 C16 C18 169.1(2) . . . . ?
C5 N5 C6 C7 -18.5(3) . . . . ?
C5 N6 C20 C22 172.9(2) . . . . ?
C5 N6 C20 C21 -68.2(3) . . . . ?
C5 N6 C20 C23 55.3(3) . . . . ?
C5 N6 C7 C6 -11.4(3) . . . . ?
C1 P1 N4 C5 1.7(3) . . . . ?
C1 P1 N1 C2 -135.9(6) . . . . ?
C20 N6 C5 N5 150.3(2) . . . . ?
C20 N6 C5 N4 -26.1(4) . . . . ?
C20 N6 C7 C6 -166.0(2) . . . . ?
C8 N2 C2 N3 158.6(2) . . . . ?
C8 N2 C2 N1 -19.0(4) . . . . ?
C8 N2 C3 C4 -176.3(2) . . . . ?
C4 N3 C2 N2 11.3(3) . . . . ?
C4 N3 C2 N1 -171.0(2) . . . . ?
C4 N3 C12 C15 91.4(3) . . . . ?
C4 N3 C12 C13 -144.0(2) . . . . ?
C4 N3 C12 C14 -26.8(3) . . . . ?
C7 N6 C5 N5 -0.1(3) . . . . ?
C7 N6 C5 N4 -176.5(2) . . . . ?
C7 N6 C20 C22 -38.1(3) . . . . ?
C7 N6 C20 C21 80.8(3) . . . . ?
C7 N6 C20 C23 -155.6(2) . . . . ?
C6 N5 C16 C19 81.4(3) . . . . ?
C6 N5 C16 C17 -154.9(2) . . . . ?
C6 N5 C16 C18 -37.2(3) . . . . ?
C6 N5 C5 N6 12.3(3) . . . . ?
C6 N5 C5 N4 -171.3(2) . . . . ?
C12 N3 C2 N2 166.0(2) . . . . ?
C12 N3 C2 N1 -16.3(4) . . . . ?
C12 N3 C4 C3 177.8(2) . . . . ?
I1 P1 N4 C5 10.5(3) . . . . ?
I1 P1 N1 C2 -144.6(6) . . . . ?
